data_4037523
loop_
_publ_author_name
'Issaian, Adena'
'Faizi, Darius J.'
'Bailey, Johnathan O.'
'Mayer, Peter'
'Berionni, Guillaume'
'Singleton, Daniel A.'
'Blum, Suzanne A.'

_publ_section_title
;
 Mechanistic Studies of Formal Thioboration Reactions of Alkynes.
;
_journal_issue 15
_journal_name_full 'The Journal of organic chemistry'
_journal_page_first 8165
_journal_page_last 8178
_journal_paper_doi 10.1021/acs.joc.7b01500
_journal_volume 82
_journal_year 2017
_chemical_formula_moiety 'C30 H12 B F15 S'
_chemical_formula_sum 'C30 H12 B F15 S'
_chemical_formula_weight 700.27
_chemical_name_common 843
_space_group_crystal_system monoclinic
_space_group_IT_number 14
_space_group_name_Hall '-P 2yn'
_space_group_name_H-M_alt 'P 1 21/n 1'
_atom_sites_solution_hydrogens geom
_audit_block_code C30H12BF15S_uv629_mayr
_audit_creation_method 'APEX3 v2016.5-0'
_audit_update_record 11-Nov-16
_cell_angle_alpha 90
_cell_angle_beta 92.7690(10)
_cell_angle_gamma 90
_cell_formula_units_Z 4
_cell_length_a 9.8635(2)
_cell_length_b 18.7943(5)
_cell_length_c 14.1422(3)
_cell_measurement_reflns_used 9922
_cell_measurement_temperature 100.(2)
_cell_measurement_theta_max 30.4905
_cell_measurement_theta_min 2.5771
_cell_volume 2618.59(10)
_computing_cell_refinement 'SAINT V8.37A (Bruker AXS Inc., 2015)'
_computing_data_collection 'SAINT V8.37A (Bruker AXS Inc., 2015)'
_computing_data_reduction 'SAINT V8.37A (Bruker AXS Inc., 2015)'
_computing_molecular_graphics 'shelXle (C.B. Huebschle, rev 786)'
_computing_structure_refinement 'SHELXL-2014/7 (Sheldrick, 2014)'
_computing_structure_solution 'XT, VERSION 2014/5'
_diffrn_ambient_temperature 100.(2)
_diffrn_detector_area_resol_mean 7.4074
_diffrn_measured_fraction_theta_full 0.997
_diffrn_measured_fraction_theta_max 0.998
_diffrn_measurement_device 'fixed-chi three-circle diffractometer'
_diffrn_measurement_device_type 'Bruker D8 Venture TXS'
_diffrn_measurement_method 'mix of phi and omega scans'
_diffrn_radiation_monochromator 'focusing mirrors'
_diffrn_radiation_type MoK\a
_diffrn_radiation_wavelength 0.71073
_diffrn_reflns_av_R_equivalents 0.0445
_diffrn_reflns_av_unetI/netI 0.0297
_diffrn_reflns_Laue_measured_fraction_full 0.997
_diffrn_reflns_Laue_measured_fraction_max 0.998
_diffrn_reflns_limit_h_max 13
_diffrn_reflns_limit_h_min -14
_diffrn_reflns_limit_k_max 26
_diffrn_reflns_limit_k_min -26
_diffrn_reflns_limit_l_max 18
_diffrn_reflns_limit_l_min -20
_diffrn_reflns_number 49885
_diffrn_reflns_point_group_measured_fraction_full 0.997
_diffrn_reflns_point_group_measured_fraction_max 0.998
_diffrn_reflns_theta_full 25.242
_diffrn_reflns_theta_max 30.508
_diffrn_reflns_theta_min 3.281
_diffrn_source 'rotating anode (TXS)'
_diffrn_source_current 50
_diffrn_source_power 2.5
_diffrn_source_type 'Bruker TXS'
_diffrn_source_voltage 50
_exptl_absorpt_coefficient_mu 0.254
_exptl_absorpt_correction_T_max 0.9705
_exptl_absorpt_correction_T_min 0.9273
_exptl_absorpt_correction_type multi-scan
_exptl_absorpt_process_details
;
SADABS-2016/2 - Bruker AXS area detector scaling and absorption correction
;
_exptl_crystal_colour colourless
_exptl_crystal_density_diffrn 1.776
_exptl_crystal_density_method 'not measured'
_exptl_crystal_description block
_exptl_crystal_F_000 1392
_exptl_crystal_size_max 0.100
_exptl_crystal_size_mid 0.070
_exptl_crystal_size_min 0.050
_refine_diff_density_max 0.422
_refine_diff_density_min -0.337
_refine_diff_density_rms 0.060
_refine_ls_extinction_method none
_refine_ls_goodness_of_fit_ref 1.061
_refine_ls_hydrogen_treatment constr
_refine_ls_matrix_type full
_refine_ls_number_parameters 425
_refine_ls_number_reflns 7971
_refine_ls_number_restraints 0
_refine_ls_restrained_S_all 1.061
_refine_ls_R_factor_all 0.0424
_refine_ls_R_factor_gt 0.0333
_refine_ls_shift/su_max 0.001
_refine_ls_shift/su_mean 0.000
_refine_ls_structure_factor_coef Fsqd
_refine_ls_weighting_details 'w=1/[\s^2^(Fo^2^)+(0.0350P)^2^+1.7476P] where P=(Fo^2^+2Fc^2^)/3'
_refine_ls_weighting_scheme calc
_refine_ls_wR_factor_gt 0.0838
_refine_ls_wR_factor_ref 0.0901
_reflns_Friedel_coverage 0.000
_reflns_number_gt 6796
_reflns_number_total 7971
_reflns_threshold_expression 'I > 2\s(I)'
_cod_data_source_file jo7b01500_si_002.cif
_cod_data_source_block uv629
_cod_depositor_comments
;
The following automatic conversions were performed:

data item '_exptl_absorpt_correction_type' value 'Multi-Scan' was
changed to 'multi-scan' in accordance with the
/home/saulius/struct/COD-crude-data/automatic-downloads/DataCite-retrospective/ACS/depositions/lib/dictionaries/cif_core.dic
dictionary named 'cif_core.dic' version 2.4.2 last updated on
2011-04-26.

Automatic conversion script
Id: cif_fix_values 6909 2019-04-08 15:41:33Z antanas 
;
_cod_database_code 4037523
_shelx_estimated_absorpt_t_min 0.975
_shelx_estimated_absorpt_t_max 0.987
_shelx_space_group_comment
;
The symmetry employed for this shelxl refinement is uniquely defined
by the following loop, which should always be used as a source of
symmetry information in preference to the above space-group names.
They are only intended as comments.
;

loop_
_space_group_symop_operation_xyz
'x, y, z'
'-x+1/2, y+1/2, -z+1/2'
'-x, -y, -z'
'x-1/2, -y-1/2, z-1/2'

loop_
_atom_site_label
_atom_site_type_symbol
_atom_site_fract_x
_atom_site_fract_y
_atom_site_fract_z
_atom_site_U_iso_or_equiv
_atom_site_adp_type
_atom_site_occupancy
_atom_site_site_symmetry_order
_atom_site_calc_flag
_atom_site_refinement_flags_posn
_atom_site_refinement_flags_adp
S1 S 0.62571(3) 0.52403(2) 0.88398(2) 0.01178(7) Uani 1 1 d . .
F1 F 0.19663(8) 0.53179(4) 0.75207(5) 0.01643(16) Uani 1 1 d . .
F2 F 0.06820(9) 0.61845(4) 0.62710(6) 0.02273(18) Uani 1 1 d . .
F3 F 0.06380(9) 0.58797(5) 0.43835(6) 0.02249(18) Uani 1 1 d . .
F4 F 0.19432(9) 0.47109(5) 0.37789(6) 0.02200(18) Uani 1 1 d . .
F5 F 0.32697(8) 0.38552(4) 0.49821(5) 0.01784(16) Uani 1 1 d . .
F6 F 0.22504(8) 0.43786(4) 0.91231(5) 0.01626(16) Uani 1 1 d . .
F7 F -0.01634(9) 0.39920(5) 0.96632(6) 0.02159(18) Uani 1 1 d . .
F8 F -0.18350(9) 0.31605(5) 0.85283(7) 0.02580(19) Uani 1 1 d . .
F9 F -0.10077(8) 0.27563(4) 0.67955(6) 0.01888(17) Uani 1 1 d . .
F10 F 0.14257(8) 0.31344(4) 0.62351(5) 0.01421(15) Uani 1 1 d . .
F11 F 0.56874(8) 0.42006(4) 0.59624(6) 0.01609(15) Uani 1 1 d . .
F12 F 0.72323(8) 0.32013(4) 0.52247(6) 0.01771(16) Uani 1 1 d . .
F13 F 0.68834(9) 0.18062(4) 0.56560(6) 0.01929(17) Uani 1 1 d . .
F14 F 0.47784(9) 0.14232(4) 0.67379(6) 0.02017(17) Uani 1 1 d . .
F15 F 0.31770(8) 0.23882(4) 0.74412(5) 0.01434(15) Uani 1 1 d . .
C1 C 0.79257(13) 0.51518(7) 0.83830(10) 0.0170(2) Uani 1 1 d . .
H1A H 0.8605 0.5131 0.8911 0.026 Uiso 1 1 calc R U
H1B H 0.8111 0.5562 0.7982 0.026 Uiso 1 1 calc R U
H1C H 0.7967 0.4714 0.8008 0.026 Uiso 1 1 calc R U
C2 C 0.51170(12) 0.50583(6) 0.78318(8) 0.0114(2) Uani 1 1 d . .
C3 C 0.44856(12) 0.44221(6) 0.79204(8) 0.0105(2) Uani 1 1 d . .
C4 C 0.46377(13) 0.33544(7) 0.90816(9) 0.0133(2) Uani 1 1 d . .
H4 H 0.3945 0.3096 0.8743 0.016 Uiso 1 1 calc R U
C5 C 0.52962(14) 0.30577(7) 0.98784(9) 0.0157(2) Uani 1 1 d . .
H5 H 0.5057 0.2592 1.0073 0.019 Uiso 1 1 calc R U
C6 C 0.63026(14) 0.34307(7) 1.03984(9) 0.0156(2) Uani 1 1 d . .
H6 H 0.6757 0.3212 1.0930 0.019 Uiso 1 1 calc R U
C7 C 0.66461(13) 0.41218(7) 1.01434(9) 0.0142(2) Uani 1 1 d . .
H7 H 0.7298 0.4391 1.0507 0.017 Uiso 1 1 calc R U
C8 C 0.59918(12) 0.43986(6) 0.93342(8) 0.0117(2) Uani 1 1 d . .
C9 C 0.49965(12) 0.40346(6) 0.87792(8) 0.0112(2) Uani 1 1 d . .
C10 C 0.51236(13) 0.55982(6) 0.70636(9) 0.0124(2) Uani 1 1 d . .
H10 H 0.5233 0.5393 0.6419 0.015 Uiso 1 1 calc R U
C11 C 0.58019(14) 0.63149(7) 0.72175(10) 0.0175(2) Uani 1 1 d . .
H11A H 0.6173 0.6428 0.7863 0.021 Uiso 1 1 calc R U
H11B H 0.6330 0.6509 0.6698 0.021 Uiso 1 1 calc R U
C12 C 0.42948(15) 0.62778(7) 0.70646(10) 0.0183(3) Uani 1 1 d . .
H12A H 0.3893 0.6449 0.6451 0.022 Uiso 1 1 calc R U
H12B H 0.3737 0.6368 0.7616 0.022 Uiso 1 1 calc R U
C13 C 0.27608(12) 0.45588(6) 0.63285(8) 0.0111(2) Uani 1 1 d . .
C14 C 0.20344(13) 0.51582(7) 0.65914(9) 0.0130(2) Uani 1 1 d . .
C15 C 0.13345(13) 0.56090(7) 0.59662(10) 0.0155(2) Uani 1 1 d . .
C16 C 0.13169(13) 0.54610(7) 0.50105(10) 0.0161(2) Uani 1 1 d . .
C17 C 0.19874(13) 0.48676(7) 0.47071(9) 0.0152(2) Uani 1 1 d . .
C18 C 0.26841(13) 0.44335(7) 0.53570(9) 0.0133(2) Uani 1 1 d . .
C19 C 0.20089(12) 0.37523(6) 0.76541(8) 0.0108(2) Uani 1 1 d . .
C20 C 0.15146(13) 0.39549(6) 0.85160(9) 0.0127(2) Uani 1 1 d . .
C21 C 0.02513(13) 0.37614(7) 0.88227(9) 0.0153(2) Uani 1 1 d . .
C22 C -0.06053(13) 0.33473(7) 0.82520(10) 0.0169(2) Uani 1 1 d . .
C23 C -0.01791(13) 0.31403(7) 0.73772(9) 0.0142(2) Uani 1 1 d . .
C24 C 0.10874(12) 0.33451(6) 0.71059(8) 0.0115(2) Uani 1 1 d . .
C25 C 0.43242(12) 0.33634(6) 0.67428(8) 0.0110(2) Uani 1 1 d . .
C26 C 0.54157(13) 0.35163(6) 0.61825(9) 0.0119(2) Uani 1 1 d . .
C27 C 0.62457(12) 0.30121(7) 0.57948(9) 0.0131(2) Uani 1 1 d . .
C28 C 0.60518(13) 0.23012(7) 0.59936(9) 0.0139(2) Uani 1 1 d . .
C29 C 0.49993(13) 0.21122(6) 0.65475(9) 0.0139(2) Uani 1 1 d . .
C30 C 0.41733(12) 0.26372(6) 0.69048(9) 0.0120(2) Uani 1 1 d . .
B1 B 0.34137(14) 0.40275(7) 0.71634(9) 0.0104(2) Uani 1 1 d . .

loop_
_atom_site_aniso_label
_atom_site_aniso_U_11
_atom_site_aniso_U_22
_atom_site_aniso_U_33
_atom_site_aniso_U_23
_atom_site_aniso_U_13
_atom_site_aniso_U_12
S1 0.01332(13) 0.01057(12) 0.01124(13) -0.00064(10) -0.00153(10) -0.00102(10)
F1 0.0207(4) 0.0155(4) 0.0130(4) -0.0026(3) -0.0003(3) 0.0039(3)
F2 0.0255(4) 0.0151(4) 0.0270(4) -0.0005(3) -0.0045(3) 0.0091(3)
F3 0.0214(4) 0.0217(4) 0.0234(4) 0.0116(3) -0.0086(3) 0.0009(3)
F4 0.0243(4) 0.0326(5) 0.0089(4) 0.0030(3) -0.0021(3) 0.0014(4)
F5 0.0215(4) 0.0201(4) 0.0119(3) -0.0025(3) -0.0003(3) 0.0057(3)
F6 0.0182(4) 0.0183(4) 0.0121(3) -0.0050(3) -0.0012(3) -0.0010(3)
F7 0.0198(4) 0.0310(5) 0.0145(4) -0.0019(3) 0.0063(3) 0.0041(3)
F8 0.0137(4) 0.0346(5) 0.0297(5) 0.0004(4) 0.0078(3) -0.0046(3)
F9 0.0152(4) 0.0185(4) 0.0223(4) -0.0012(3) -0.0050(3) -0.0050(3)
F10 0.0162(4) 0.0153(3) 0.0110(3) -0.0032(3) -0.0010(3) -0.0007(3)
F11 0.0179(4) 0.0103(3) 0.0204(4) 0.0021(3) 0.0049(3) -0.0017(3)
F12 0.0149(4) 0.0192(4) 0.0195(4) 0.0014(3) 0.0067(3) -0.0009(3)
F13 0.0190(4) 0.0145(4) 0.0249(4) -0.0032(3) 0.0061(3) 0.0046(3)
F14 0.0253(4) 0.0083(3) 0.0276(4) 0.0017(3) 0.0077(3) 0.0008(3)
F15 0.0142(3) 0.0118(3) 0.0173(4) 0.0021(3) 0.0045(3) -0.0010(3)
C1 0.0132(5) 0.0198(6) 0.0181(6) 0.0014(5) 0.0014(4) -0.0008(5)
C2 0.0125(5) 0.0109(5) 0.0104(5) -0.0005(4) -0.0020(4) 0.0001(4)
C3 0.0119(5) 0.0097(5) 0.0098(5) 0.0005(4) 0.0001(4) 0.0010(4)
C4 0.0146(5) 0.0122(5) 0.0128(5) 0.0015(4) -0.0013(4) -0.0011(4)
C5 0.0186(6) 0.0135(5) 0.0149(6) 0.0038(4) -0.0007(5) -0.0004(4)
C6 0.0185(6) 0.0167(6) 0.0113(5) 0.0027(4) -0.0026(4) 0.0023(5)
C7 0.0149(6) 0.0156(5) 0.0119(5) -0.0005(4) -0.0019(4) 0.0011(4)
C8 0.0130(5) 0.0114(5) 0.0106(5) 0.0009(4) 0.0003(4) -0.0001(4)
C9 0.0120(5) 0.0116(5) 0.0100(5) 0.0006(4) -0.0001(4) 0.0006(4)
C10 0.0161(6) 0.0098(5) 0.0114(5) 0.0011(4) 0.0006(4) -0.0003(4)
C11 0.0226(6) 0.0102(5) 0.0193(6) 0.0023(4) -0.0022(5) -0.0032(5)
C12 0.0221(6) 0.0127(5) 0.0201(6) 0.0037(5) 0.0000(5) 0.0033(5)
C13 0.0109(5) 0.0113(5) 0.0109(5) 0.0009(4) -0.0007(4) -0.0008(4)
C14 0.0136(5) 0.0133(5) 0.0121(5) 0.0002(4) -0.0005(4) -0.0003(4)
C15 0.0148(6) 0.0114(5) 0.0201(6) 0.0012(4) -0.0017(5) 0.0017(4)
C16 0.0142(6) 0.0161(6) 0.0177(6) 0.0076(5) -0.0046(4) -0.0014(4)
C17 0.0149(6) 0.0201(6) 0.0104(5) 0.0033(4) -0.0008(4) -0.0024(5)
C18 0.0130(5) 0.0141(5) 0.0129(6) 0.0007(4) 0.0005(4) 0.0000(4)
C19 0.0118(5) 0.0096(5) 0.0108(5) 0.0006(4) -0.0013(4) 0.0010(4)
C20 0.0140(5) 0.0121(5) 0.0117(5) -0.0005(4) -0.0019(4) 0.0008(4)
C21 0.0155(6) 0.0182(6) 0.0124(6) 0.0006(4) 0.0026(4) 0.0033(5)
C22 0.0114(5) 0.0191(6) 0.0205(6) 0.0031(5) 0.0026(5) 0.0000(5)
C23 0.0125(5) 0.0125(5) 0.0172(6) 0.0010(4) -0.0036(4) -0.0013(4)
C24 0.0136(5) 0.0104(5) 0.0103(5) 0.0002(4) -0.0005(4) 0.0018(4)
C25 0.0115(5) 0.0103(5) 0.0110(5) -0.0001(4) -0.0015(4) -0.0005(4)
C26 0.0128(5) 0.0099(5) 0.0130(5) 0.0013(4) -0.0006(4) -0.0009(4)
C27 0.0114(5) 0.0151(5) 0.0128(5) 0.0005(4) 0.0020(4) -0.0013(4)
C28 0.0133(5) 0.0129(5) 0.0156(6) -0.0021(4) 0.0009(4) 0.0028(4)
C29 0.0162(6) 0.0089(5) 0.0165(6) 0.0009(4) 0.0009(4) -0.0002(4)
C30 0.0120(5) 0.0120(5) 0.0121(5) 0.0012(4) 0.0008(4) -0.0010(4)
B1 0.0113(6) 0.0100(5) 0.0099(6) 0.0006(4) -0.0004(4) -0.0003(4)

loop_
_atom_type_symbol
_atom_type_description
_atom_type_scat_dispersion_real
_atom_type_scat_dispersion_imag
_atom_type_scat_source
C C 0.0033 0.0016 'International Tables Vol C Tables 4.2.6.8 and 6.1.1.4'
H H 0.0000 0.0000 'International Tables Vol C Tables 4.2.6.8 and 6.1.1.4'
B B 0.0013 0.0007 'International Tables Vol C Tables 4.2.6.8 and 6.1.1.4'
F F 0.0171 0.0103 'International Tables Vol C Tables 4.2.6.8 and 6.1.1.4'
S S 0.1246 0.1234 'International Tables Vol C Tables 4.2.6.8 and 6.1.1.4'

loop_
_geom_angle_atom_site_label_1
_geom_angle_atom_site_label_2
_geom_angle_atom_site_label_3
_geom_angle
C8 S1 C1 102.46(6)
C8 S1 C2 92.56(6)
C1 S1 C2 104.12(6)
S1 C1 H1A 109.5
S1 C1 H1B 109.5
H1A C1 H1B 109.5
S1 C1 H1C 109.5
H1A C1 H1C 109.5
H1B C1 H1C 109.5
C3 C2 C10 133.40(11)
C3 C2 S1 111.43(9)
C10 C2 S1 115.03(9)
C2 C3 C9 111.65(10)
C2 C3 B1 128.38(10)
C9 C3 B1 119.60(10)
C5 C4 C9 119.95(11)
C5 C4 H4 120.0
C9 C4 H4 120.0
C4 C5 C6 121.23(12)
C4 C5 H5 119.4
C6 C5 H5 119.4
C7 C6 C5 120.47(11)
C7 C6 H6 119.8
C5 C6 H6 119.8
C8 C7 C6 116.97(11)
C8 C7 H7 121.5
C6 C7 H7 121.5
C7 C8 C9 124.25(11)
C7 C8 S1 126.47(10)
C9 C8 S1 109.27(9)
C4 C9 C8 117.03(11)
C4 C9 C3 128.17(11)
C8 C9 C3 114.77(10)
C2 C10 C11 121.28(11)
C2 C10 C12 123.55(11)
C11 C10 C12 59.03(9)
C2 C10 H10 114.0
C11 C10 H10 114.0
C12 C10 H10 114.0
C12 C11 C10 60.53(9)
C12 C11 H11A 117.7
C10 C11 H11A 117.7
C12 C11 H11B 117.7
C10 C11 H11B 117.7
H11A C11 H11B 114.8
C11 C12 C10 60.44(9)
C11 C12 H12A 117.7
C10 C12 H12A 117.7
C11 C12 H12B 117.7
C10 C12 H12B 117.7
H12A C12 H12B 114.8
C18 C13 C14 113.30(11)
C18 C13 B1 127.11(11)
C14 C13 B1 119.00(10)
F1 C14 C15 115.98(11)
F1 C14 C13 119.23(11)
C15 C14 C13 124.78(12)
F2 C15 C16 119.63(11)
F2 C15 C14 121.38(12)
C16 C15 C14 119.00(12)
F3 C16 C17 120.12(12)
F3 C16 C15 120.81(12)
C17 C16 C15 119.06(11)
F4 C17 C16 119.26(11)
F4 C17 C18 120.69(12)
C16 C17 C18 120.04(12)
F5 C18 C17 114.88(11)
F5 C18 C13 121.30(11)
C17 C18 C13 123.80(12)
C20 C19 C24 113.06(11)
C20 C19 B1 128.08(11)
C24 C19 B1 118.22(10)
F6 C20 C21 114.66(11)
F6 C20 C19 121.16(11)
C21 C20 C19 124.16(12)
F7 C21 C22 119.60(12)
F7 C21 C20 120.46(12)
C22 C21 C20 119.91(12)
F8 C22 C21 120.98(12)
F8 C22 C23 120.44(12)
C21 C22 C23 118.57(12)
F9 C23 C24 120.84(12)
F9 C23 C22 119.85(12)
C24 C23 C22 119.30(12)
F10 C24 C23 116.03(11)
F10 C24 C19 118.99(11)
C23 C24 C19 124.98(11)
C30 C25 C26 112.71(11)
C30 C25 B1 127.75(11)
C26 C25 B1 119.51(10)
F11 C26 C27 115.64(11)
F11 C26 C25 119.50(11)
C27 C26 C25 124.83(11)
F12 C27 C28 119.38(11)
F12 C27 C26 121.15(11)
C28 C27 C26 119.47(11)
F13 C28 C29 120.91(11)
F13 C28 C27 120.32(11)
C29 C28 C27 118.76(11)
F14 C29 C28 119.80(11)
F14 C29 C30 120.53(11)
C28 C29 C30 119.66(11)
F15 C30 C29 114.36(10)
F15 C30 C25 121.14(11)
C29 C30 C25 124.50(11)
C3 B1 C13 114.12(10)
C3 B1 C19 113.04(10)
C13 B1 C19 100.50(9)
C3 B1 C25 103.28(9)
C13 B1 C25 113.33(10)
C19 B1 C25 113.02(9)

loop_
_geom_bond_atom_site_label_1
_geom_bond_atom_site_label_2
_geom_bond_distance
S1 C8 1.7542(12)
S1 C1 1.8045(14)
S1 C2 1.8052(12)
F1 C14 1.3528(14)
F2 C15 1.3405(15)
F3 C16 1.3404(14)
F4 C17 1.3439(15)
F5 C18 1.3511(14)
F6 C20 1.3557(14)
F7 C21 1.3472(15)
F8 C22 1.3390(15)
F9 C23 1.3418(14)
F10 C24 1.3506(14)
F11 C26 1.3530(13)
F12 C27 1.3414(14)
F13 C28 1.3432(14)
F14 C29 1.3425(14)
F15 C30 1.3536(14)
C1 H1A 0.9800
C1 H1B 0.9800
C1 H1C 0.9800
C2 C3 1.3568(16)
C2 C10 1.4869(17)
C3 C9 1.4832(16)
C3 B1 1.6446(18)
C4 C5 1.3899(17)
C4 C9 1.3989(16)
C4 H4 0.9500
C5 C6 1.3954(18)
C5 H5 0.9500
C6 C7 1.3943(18)
C6 H6 0.9500
C7 C8 1.3875(17)
C7 H7 0.9500
C8 C9 1.4049(17)
C10 C11 1.5151(17)
C10 C12 1.5165(18)
C10 H10 1.0000
C11 C12 1.493(2)
C11 H11A 0.9900
C11 H11B 0.9900
C12 H12A 0.9900
C12 H12B 0.9900
C13 C18 1.3923(17)
C13 C14 1.3952(17)
C13 B1 1.6531(18)
C14 C15 1.3846(17)
C15 C16 1.3791(19)
C16 C17 1.3758(19)
C17 C18 1.3863(17)
C19 C20 1.3877(17)
C19 C24 1.3946(16)
C19 B1 1.6619(18)
C20 C21 1.3875(18)
C21 C22 1.3802(19)
C22 C23 1.3817(19)
C23 C24 1.3791(17)
C25 C30 1.3933(16)
C25 C26 1.3972(17)
C25 B1 1.6641(18)
C26 C27 1.3827(17)
C27 C28 1.3806(17)
C28 C29 1.3769(18)
C29 C30 1.3902(17)

loop_
_geom_torsion_atom_site_label_1
_geom_torsion_atom_site_label_2
_geom_torsion_atom_site_label_3
_geom_torsion_atom_site_label_4
_geom_torsion
C8 S1 C2 C3 5.43(10)
C1 S1 C2 C3 108.96(10)
C8 S1 C2 C10 -170.90(10)
C1 S1 C2 C10 -67.37(10)
C10 C2 C3 C9 170.77(13)
S1 C2 C3 C9 -4.65(13)
C10 C2 C3 B1 -2.1(2)
S1 C2 C3 B1 -177.53(10)
C9 C4 C5 C6 1.0(2)
C4 C5 C6 C7 1.8(2)
C5 C6 C7 C8 -2.99(19)
C6 C7 C8 C9 1.55(19)
C6 C7 C8 S1 -178.40(10)
C1 S1 C8 C7 70.39(13)
C2 S1 C8 C7 175.46(12)
C1 S1 C8 C9 -109.57(9)
C2 S1 C8 C9 -4.49(10)
C5 C4 C9 C8 -2.43(18)
C5 C4 C9 C3 175.64(12)
C7 C8 C9 C4 1.15(19)
S1 C8 C9 C4 -178.89(9)
C7 C8 C9 C3 -177.17(12)
S1 C8 C9 C3 2.78(13)
C2 C3 C9 C4 -176.82(12)
B1 C3 C9 C4 -3.23(19)
C2 C3 C9 C8 1.28(15)
B1 C3 C9 C8 174.87(11)
C3 C2 C10 C11 172.07(13)
S1 C2 C10 C11 -12.64(16)
C3 C2 C10 C12 100.72(17)
S1 C2 C10 C12 -83.99(14)
C2 C10 C11 C12 -112.93(13)
C2 C10 C12 C11 109.18(14)
C18 C13 C14 F1 176.52(11)
B1 C13 C14 F1 4.76(17)
C18 C13 C14 C15 -2.09(18)
B1 C13 C14 C15 -173.85(12)
F1 C14 C15 F2 2.78(18)
C13 C14 C15 F2 -178.57(12)
F1 C14 C15 C16 -177.47(11)
C13 C14 C15 C16 1.2(2)
F2 C15 C16 F3 -1.02(19)
C14 C15 C16 F3 179.23(12)
F2 C15 C16 C17 -179.82(12)
C14 C15 C16 C17 0.42(19)
F3 C16 C17 F4 -0.55(19)
C15 C16 C17 F4 178.27(12)
F3 C16 C17 C18 -179.72(11)
C15 C16 C17 C18 -0.9(2)
F4 C17 C18 F5 -1.04(18)
C16 C17 C18 F5 178.12(11)
F4 C17 C18 C13 -179.31(12)
C16 C17 C18 C13 -0.2(2)
C14 C13 C18 F5 -176.60(11)
B1 C13 C18 F5 -5.65(19)
C14 C13 C18 C17 1.56(18)
B1 C13 C18 C17 172.51(12)
C24 C19 C20 F6 -177.15(10)
B1 C19 C20 F6 -6.61(19)
C24 C19 C20 C21 1.61(18)
B1 C19 C20 C21 172.15(12)
F6 C20 C21 F7 0.10(17)
C19 C20 C21 F7 -178.73(11)
F6 C20 C21 C22 178.15(11)
C19 C20 C21 C22 -0.7(2)
F7 C21 C22 F8 -1.19(19)
C20 C21 C22 F8 -179.25(12)
F7 C21 C22 C23 177.49(12)
C20 C21 C22 C23 -0.57(19)
F8 C22 C23 F9 0.76(19)
C21 C22 C23 F9 -177.93(11)
F8 C22 C23 C24 179.42(12)
C21 C22 C23 C24 0.73(19)
F9 C23 C24 F10 -0.19(17)
C22 C23 C24 F10 -178.84(11)
F9 C23 C24 C19 178.99(11)
C22 C23 C24 C19 0.34(19)
C20 C19 C24 F10 177.70(10)
B1 C19 C24 F10 6.15(16)
C20 C19 C24 C23 -1.45(18)
B1 C19 C24 C23 -173.00(11)
C30 C25 C26 F11 179.83(10)
B1 C25 C26 F11 -2.30(17)
C30 C25 C26 C27 2.03(18)
B1 C25 C26 C27 179.91(11)
F11 C26 C27 F12 -1.25(17)
C25 C26 C27 F12 176.62(11)
F11 C26 C27 C28 179.10(11)
C25 C26 C27 C28 -3.0(2)
F12 C27 C28 F13 3.13(18)
C26 C27 C28 F13 -177.21(11)
F12 C27 C28 C29 -177.30(11)
C26 C27 C28 C29 2.36(19)
F13 C28 C29 F14 -1.47(19)
C27 C28 C29 F14 178.97(11)
F13 C28 C29 C30 178.56(11)
C27 C28 C29 C30 -1.00(19)
F14 C29 C30 F15 0.24(17)
C28 C29 C30 F15 -179.79(11)
F14 C29 C30 C25 -179.85(11)
C28 C29 C30 C25 0.1(2)
C26 C25 C30 F15 179.34(11)
B1 C25 C30 F15 1.68(19)
C26 C25 C30 C29 -0.56(18)
B1 C25 C30 C29 -178.22(12)
C2 C3 B1 C13 -16.15(18)
C9 C3 B1 C13 171.47(10)
C2 C3 B1 C19 -130.19(13)
C9 C3 B1 C19 57.43(14)
C2 C3 B1 C25 107.33(13)
C9 C3 B1 C25 -65.06(13)
C18 C13 B1 C3 130.70(13)
C14 C13 B1 C3 -58.81(15)
C18 C13 B1 C19 -108.04(13)
C14 C13 B1 C19 62.46(13)
C18 C13 B1 C25 12.84(17)
C14 C13 B1 C25 -176.66(11)
C20 C19 B1 C3 16.44(17)
C24 C19 B1 C3 -173.45(10)
C20 C19 B1 C13 -105.59(13)
C24 C19 B1 C13 64.52(12)
C20 C19 B1 C25 133.31(12)
C24 C19 B1 C25 -56.58(14)
C30 C25 B1 C3 110.11(13)
C26 C25 B1 C3 -67.41(13)
C30 C25 B1 C13 -125.90(13)
C26 C25 B1 C13 56.58(14)
C30 C25 B1 C19 -12.38(17)
C26 C25 B1 C19 170.10(10)
